data_2311796
loop_
_publ_author_name
'Truong, Khai Nghi'
'Merkens, Carina'
'Englert, Ulli'

_publ_section_title
;
 3-(Pyridin-4-yl)acetylacetone: a donor ligand towards mercury(II) halides
 and a versatile linker for complex materials.
;
_journal_coeditor_code BM5094SUP1
_journal_issue 'Pt 5'
_journal_name_full 'Acta crystallographica Section B, Structural science, crystal engineering and materials'
_journal_page_first 981
_journal_page_last 991
_journal_paper_doi 10.1107/S2052520617011118
_journal_volume 73
_journal_year 2017
_chemical_formula_moiety 'C20 H22 Br2 Hg N2 O4'
_chemical_formula_sum 'C20 H22 Br2 Hg N2 O4'
_chemical_formula_weight 714.80
_chemical_name_common 2b
_space_group_crystal_system monoclinic
_space_group_IT_number 15
_space_group_name_Hall '-C 2yc'
_space_group_name_H-M_alt 'C 1 2/c 1'
_atom_sites_solution_hydrogens mixed
_audit_creation_method SHELXL-2013
_cell_angle_alpha 90
_cell_angle_beta 126.9460(10)
_cell_angle_gamma 90
_cell_formula_units_Z 4
_cell_length_a 26.6909(15)
_cell_length_b 6.5248(4)
_cell_length_c 16.0700(9)
_cell_measurement_reflns_used 5553
_cell_measurement_temperature 100(2)
_cell_measurement_theta_max 30.11
_cell_measurement_theta_min 2.53
_cell_volume 2236.7(2)
_computing_cell_refinement 'SMART (Bruker, 2001)'
_computing_data_collection 'SMART (Bruker, 2001)'
_computing_data_reduction 'SAINT-Plus (Bruker, 2009)'
_computing_molecular_graphics 'PLATON (Spek, 2009)'
_computing_publication_material 'SHELXL2013 (Sheldrick, 2015)'
_computing_structure_refinement 'SHELXL2013 (Sheldrick, 2015)'
_computing_structure_solution 'SHELXS2013 (Sheldrick, 2008)'
_diffrn_ambient_temperature 100(2)
_diffrn_measured_fraction_theta_full 0.999
_diffrn_measured_fraction_theta_max 0.940
_diffrn_measurement_device_type 'CCD area detector'
_diffrn_measurement_method '/w scans'
_diffrn_radiation_monochromator 'multilayer optics'
_diffrn_radiation_source microsource
_diffrn_radiation_type MoK\a
_diffrn_radiation_wavelength 0.71073
_diffrn_reflns_av_R_equivalents 0.0396
_diffrn_reflns_av_unetI/netI 0.0302
_diffrn_reflns_Laue_measured_fraction_full 0.999
_diffrn_reflns_Laue_measured_fraction_max 0.940
_diffrn_reflns_limit_h_max 38
_diffrn_reflns_limit_h_min -37
_diffrn_reflns_limit_k_max 8
_diffrn_reflns_limit_k_min -8
_diffrn_reflns_limit_l_max 23
_diffrn_reflns_limit_l_min -22
_diffrn_reflns_number 16192
_diffrn_reflns_point_group_measured_fraction_full 0.999
_diffrn_reflns_point_group_measured_fraction_max 0.940
_diffrn_reflns_theta_full 29.000
_diffrn_reflns_theta_max 30.789
_diffrn_reflns_theta_min 2.535
_exptl_absorpt_coefficient_mu 10.482
_exptl_absorpt_correction_T_max 0.5274
_exptl_absorpt_correction_T_min 0.2688
_exptl_absorpt_correction_type multi-scan
_exptl_absorpt_process_details SADABS
_exptl_crystal_colour colourless
_exptl_crystal_density_diffrn 2.123
_exptl_crystal_description block
_exptl_crystal_F_000 1352
_exptl_crystal_size_max 0.170
_exptl_crystal_size_mid 0.140
_exptl_crystal_size_min 0.070
_refine_diff_density_max 1.208
_refine_diff_density_min -0.714
_refine_diff_density_rms 0.123
_refine_ls_extinction_method none
_refine_ls_goodness_of_fit_ref 1.057
_refine_ls_hydrogen_treatment mixed
_refine_ls_matrix_type full
_refine_ls_number_parameters 137
_refine_ls_number_reflns 3296
_refine_ls_number_restraints 1
_refine_ls_restrained_S_all 1.058
_refine_ls_R_factor_all 0.0227
_refine_ls_R_factor_gt 0.0205
_refine_ls_shift/su_max 0.002
_refine_ls_shift/su_mean 0.000
_refine_ls_structure_factor_coef Fsqd
_refine_ls_weighting_details
;
 w=1/[\s^2^(Fo^2^)+(0.0195P)^2^+0.8744P]
 where P=(Fo^2^+2Fc^2^)/3
;
_refine_ls_weighting_scheme calc
_refine_ls_wR_factor_gt 0.0446
_refine_ls_wR_factor_ref 0.0454
_reflns_Friedel_coverage 0.000
_reflns_number_gt 3121
_reflns_number_total 3296
_reflns_threshold_expression 'I > 2\s(I)'
_cod_data_source_file bm5094sup1.cif
_cod_data_source_block 2b
_cod_original_sg_symbol_H-M 'C 2/c'
_cod_database_code 2311796
_shelx_space_group_comment
;
The symmetry employed for this shelxl refinement is uniquely defined
by the following loop, which should always be used as a source of
symmetry information in preference to the above space-group names.
They are only intended as comments.
;
_shelx_estimated_absorpt_t_min 0.269
_shelx_estimated_absorpt_t_max 0.527
_shelxl_version_number 2013-2

loop_
_space_group_symop_operation_xyz
'x, y, z'
'-x, y, -z+1/2'
'x+1/2, y+1/2, z'
'-x+1/2, y+1/2, -z+1/2'
'-x, -y, -z'
'x, -y, z-1/2'
'-x+1/2, -y+1/2, -z'
'x+1/2, -y+1/2, z-1/2'

loop_
_atom_site_label
_atom_site_type_symbol
_atom_site_fract_x
_atom_site_fract_y
_atom_site_fract_z
_atom_site_U_iso_or_equiv
_atom_site_adp_type
_atom_site_occupancy
_atom_site_site_symmetry_order
_atom_site_calc_flag
_atom_site_refinement_flags_posn
_atom_site_refinement_flags_adp
_atom_site_refinement_flags_occupancy
Hg1 Hg 0.5000 -0.09885(2) 0.7500 0.01415(4) Uani 1 2 d S T P
Br1 Br 0.54016(2) -0.23349(4) 0.65486(2) 0.02086(6) Uani 1 1 d . . .
O1 O 0.29282(10) 0.8850(3) 0.29413(15) 0.0215(4) Uani 1 1 d . . .
O2 O 0.21572(8) 0.8077(3) 0.32646(14) 0.0212(4) Uani 1 1 d D . .
H2O H 0.2625(17) 0.887(5) 0.297(3) 0.032 Uiso 1 1 d D U .
N1 N 0.43243(10) 0.1602(3) 0.62897(16) 0.0156(4) Uani 1 1 d . . .
C1 C 0.38662(12) 0.7014(4) 0.3676(2) 0.0213(5) Uani 1 1 d . . .
H1A H 0.3785 0.6000 0.3158 0.032 Uiso 1 1 calc R U .
H1B H 0.4199 0.6511 0.4376 0.032 Uiso 1 1 calc R U .
H1C H 0.3997 0.8309 0.3552 0.032 Uiso 1 1 calc R U .
C2 C 0.32829(12) 0.7353(4) 0.35891(19) 0.0159(5) Uani 1 1 d . . .
C3 C 0.30970(11) 0.6216(3) 0.40841(19) 0.0144(5) Uani 1 1 d . . .
C4 C 0.24846(11) 0.6574(4) 0.38243(19) 0.0160(5) Uani 1 1 d . . .
C5 C 0.22071(12) 0.5111(4) 0.4161(2) 0.0213(5) Uani 1 1 d . . .
H5A H 0.2409 0.5297 0.4905 0.032 Uiso 1 1 calc R U .
H5B H 0.2274 0.3702 0.4035 0.032 Uiso 1 1 calc R U .
H5C H 0.1756 0.5373 0.3764 0.032 Uiso 1 1 calc R U .
C6 C 0.35094(11) 0.4586(4) 0.48357(18) 0.0137(4) Uani 1 1 d . . .
C7 C 0.37045(11) 0.2921(4) 0.45512(19) 0.0166(5) Uani 1 1 d . . .
H7 H 0.3560 0.2768 0.3851 0.020 Uiso 1 1 calc R U .
C8 C 0.41109(12) 0.1496(4) 0.52966(19) 0.0173(5) Uani 1 1 d . . .
H8 H 0.4245 0.0386 0.5092 0.021 Uiso 1 1 calc R U .
C9 C 0.41338(12) 0.3184(4) 0.65705(19) 0.0174(5) Uani 1 1 d . . .
H9 H 0.4279 0.3275 0.7273 0.021 Uiso 1 1 calc R U .
C10 C 0.37325(11) 0.4691(4) 0.58726(19) 0.0156(5) Uani 1 1 d . . .
H10 H 0.3610 0.5792 0.6102 0.019 Uiso 1 1 calc R U .

loop_
_atom_site_aniso_label
_atom_site_aniso_U_11
_atom_site_aniso_U_22
_atom_site_aniso_U_33
_atom_site_aniso_U_23
_atom_site_aniso_U_13
_atom_site_aniso_U_12
Hg1 0.01455(7) 0.01443(7) 0.01243(7) 0.000 0.00756(5) 0.000
Br1 0.02286(13) 0.02393(13) 0.01991(13) 0.00232(10) 0.01504(11) 0.00666(10)
O1 0.0260(10) 0.0171(9) 0.0191(9) 0.0062(7) 0.0123(9) 0.0033(7)
O2 0.0185(9) 0.0205(9) 0.0192(9) 0.0019(7) 0.0084(8) 0.0050(7)
N1 0.0166(10) 0.0151(10) 0.0132(10) 0.0005(8) 0.0080(8) 0.0022(8)
C1 0.0245(13) 0.0199(13) 0.0240(14) -0.0001(10) 0.0169(12) -0.0020(10)
C2 0.0193(12) 0.0130(11) 0.0117(11) -0.0015(9) 0.0074(10) -0.0005(9)
C3 0.0154(11) 0.0134(11) 0.0121(11) -0.0020(8) 0.0071(9) 0.0000(8)
C4 0.0153(11) 0.0168(11) 0.0124(11) -0.0030(9) 0.0064(10) 0.0006(9)
C5 0.0189(12) 0.0241(13) 0.0207(13) -0.0003(10) 0.0118(11) 0.0010(10)
C6 0.0128(10) 0.0151(11) 0.0127(10) 0.0000(9) 0.0074(9) 0.0000(9)
C7 0.0185(12) 0.0161(12) 0.0124(11) 0.0009(9) 0.0077(10) 0.0030(9)
C8 0.0184(12) 0.0168(12) 0.0142(11) -0.0005(9) 0.0085(10) 0.0042(9)
C9 0.0199(12) 0.0195(12) 0.0125(11) -0.0011(9) 0.0095(10) -0.0001(10)
C10 0.0188(11) 0.0145(11) 0.0152(11) -0.0019(9) 0.0111(10) 0.0018(9)

loop_
_atom_type_symbol
_atom_type_description
_atom_type_scat_dispersion_real
_atom_type_scat_dispersion_imag
_atom_type_scat_source
C C 0.0033 0.0016 'International Tables Vol C Tables 4.2.6.8 and 6.1.1.4'
H H 0.0000 0.0000 'International Tables Vol C Tables 4.2.6.8 and 6.1.1.4'
Br Br -0.2901 2.4595 'International Tables Vol C Tables 4.2.6.8 and 6.1.1.4'
Hg Hg -2.3894 9.2266 'International Tables Vol C Tables 4.2.6.8 and 6.1.1.4'
N N 0.0061 0.0033 'International Tables Vol C Tables 4.2.6.8 and 6.1.1.4'
O O 0.0106 0.0060 'International Tables Vol C Tables 4.2.6.8 and 6.1.1.4'

loop_
_geom_angle_atom_site_label_1
_geom_angle_atom_site_label_2
_geom_angle_atom_site_label_3
_geom_angle
_geom_angle_site_symmetry_1
_geom_angle_site_symmetry_3
N1 Hg1 N1 89.61(10) 2_656 .
N1 Hg1 Br1 110.90(5) 2_656 .
N1 Hg1 Br1 98.21(5) . .
N1 Hg1 Br1 98.21(5) 2_656 2_656
N1 Hg1 Br1 110.90(5) . 2_656
Br1 Hg1 Br1 138.781(14) . 2_656
C8 N1 C9 117.7(2) . .
C8 N1 Hg1 120.58(16) . .
C9 N1 Hg1 121.65(16) . .
O1 C2 C3 121.0(2) . .
O1 C2 C1 113.3(2) . .
C3 C2 C1 125.6(2) . .
C2 C3 C4 118.9(2) . .
C2 C3 C6 120.4(2) . .
C4 C3 C6 120.6(2) . .
O2 C4 C3 120.8(2) . .
O2 C4 C5 118.3(2) . .
C3 C4 C5 120.9(2) . .
C10 C6 C7 117.0(2) . .
C10 C6 C3 120.8(2) . .
C7 C6 C3 122.1(2) . .
C8 C7 C6 119.5(2) . .
N1 C8 C7 123.3(2) . .
N1 C9 C10 122.5(2) . .
C9 C10 C6 119.9(2) . .

loop_
_geom_bond_atom_site_label_1
_geom_bond_atom_site_label_2
_geom_bond_distance
_geom_bond_site_symmetry_2
Hg1 N1 2.382(2) 2_656
Hg1 N1 2.382(2) .
Hg1 Br1 2.4958(3) .
Hg1 Br1 2.4958(3) 2_656
O1 C2 1.323(3) .
O2 C4 1.260(3) .
N1 C8 1.335(3) .
N1 C9 1.343(3) .
C1 C2 1.493(4) .
C2 C3 1.380(3) .
C3 C4 1.442(3) .
C3 C6 1.484(3) .
C4 C5 1.495(4) .
C6 C10 1.394(3) .
C6 C7 1.395(3) .
C7 C8 1.383(3) .
C9 C10 1.388(3) .
